data_7708537
loop_
_publ_author_name
'Yu, Zong-Mei'
'Zhao, Sheng-Ze'
'Wang, Yu-Ting'
'Xu, Peng-Yu'
'Qin, Chun-Yan'
'Li, Yong-Hua'
'Zhou, Xin-Hui'
'Wang, Shi'

_publ_section_title
;
 Anion-driven supramolecular modulation of spin-crossover properties in
 mononuclear iron(III) Schiff-base complexes.
;
_journal_name_full 'Dalton transactions (Cambridge, England : 2003)'
_journal_paper_doi 10.1039/d1dt02394b
_journal_year 2021
_chemical_formula_sum 'C20 H22 Cl F2 Fe N4 O6'
_chemical_formula_weight 543.71
_space_group_crystal_system monoclinic
_space_group_IT_number 14
_space_group_name_Hall '-P 2yn'
_space_group_name_H-M_alt 'P 1 21/n 1'
_atom_sites_solution_hydrogens mixed
_audit_creation_method SHELXL-2014/7
_audit_update_record
;
2021-07-19 deposited with the CCDC.	2021-10-08 downloaded from the CCDC.
;
_cell_angle_alpha 90
_cell_angle_beta 112.019(13)
_cell_angle_gamma 90
_cell_formula_units_Z 8
_cell_length_a 19.281(10)
_cell_length_b 13.028(6)
_cell_length_c 19.511(10)
_cell_measurement_reflns_used 10829
_cell_measurement_temperature 299(2)
_cell_measurement_theta_max 27.87
_cell_measurement_theta_min 2.25
_cell_volume 4544(4)
_computing_structure_refinement 'SHELXL-2014/7 (Sheldrick, 2014)'
_diffrn_ambient_temperature 299(2)
_diffrn_measured_fraction_theta_full 0.998
_diffrn_measured_fraction_theta_max 0.998
_diffrn_measurement_device_type 'CCD area detector'
_diffrn_measurement_method 'phi and omega scans'
_diffrn_radiation_type MoK\a
_diffrn_radiation_wavelength 0.71073
_diffrn_reflns_av_R_equivalents 0.0435
_diffrn_reflns_av_unetI/netI 0.0452
_diffrn_reflns_Laue_measured_fraction_full 0.998
_diffrn_reflns_Laue_measured_fraction_max 0.998
_diffrn_reflns_limit_h_max 25
_diffrn_reflns_limit_h_min -25
_diffrn_reflns_limit_k_max 17
_diffrn_reflns_limit_k_min -17
_diffrn_reflns_limit_l_max 25
_diffrn_reflns_limit_l_min -21
_diffrn_reflns_number 37668
_diffrn_reflns_point_group_measured_fraction_full 0.998
_diffrn_reflns_point_group_measured_fraction_max 0.998
_diffrn_reflns_theta_full 25.242
_diffrn_reflns_theta_max 27.876
_diffrn_reflns_theta_min 2.252
_exptl_absorpt_coefficient_mu 0.843
_exptl_crystal_colour black
_exptl_crystal_density_diffrn 1.590
_exptl_crystal_density_method 'not measured'
_exptl_crystal_description needle
_exptl_crystal_F_000 2232
_exptl_crystal_preparation 'Magnetic properties'
_exptl_crystal_size_max 0.130
_exptl_crystal_size_mid 0.120
_exptl_crystal_size_min 0.100
_exptl_transmission_factor_max 0.919
_exptl_transmission_factor_min 0.896
_refine_diff_density_max 1.382
_refine_diff_density_min -0.808
_refine_diff_density_rms 0.082
_refine_ls_extinction_method none
_refine_ls_goodness_of_fit_ref 1.024
_refine_ls_hydrogen_treatment mixed
_refine_ls_matrix_type full
_refine_ls_number_parameters 629
_refine_ls_number_reflns 10829
_refine_ls_number_restraints 13
_refine_ls_restrained_S_all 1.049
_refine_ls_R_factor_all 0.0977
_refine_ls_R_factor_gt 0.0613
_refine_ls_shift/su_max 0.000
_refine_ls_shift/su_mean 0.000
_refine_ls_structure_factor_coef Fsqd
_refine_ls_weighting_details 'w=1/[\s^2^(Fo^2^)+(0.0900P)^2^+6.3039P] where P=(Fo^2^+2Fc^2^)/3'
_refine_ls_weighting_scheme calc
_refine_ls_wR_factor_gt 0.1597
_refine_ls_wR_factor_ref 0.1841
_reflns_Friedel_coverage 0.000
_reflns_number_gt 7293
_reflns_number_total 10829
_reflns_threshold_expression 'I > 2\s(I)'
_cod_data_source_file d1dt02394b2.cif
_cod_data_source_block 22222
_cod_original_cell_volume 4543(4)
_cod_original_sg_symbol_H-M 'P 21/n'
_cod_database_code 7708537
_shelx_shelxl_version_number 2014/7
_shelx_space_group_comment
;
The symmetry employed for this shelxl refinement is uniquely defined
by the following loop, which should always be used as a source of
symmetry information in preference to the above space-group names.
They are only intended as comments.
;
_shelx_estimated_absorpt_t_min 0.898
_shelx_estimated_absorpt_t_max 0.920

loop_
_space_group_symop_operation_xyz
'x, y, z'
'-x+1/2, y+1/2, -z+1/2'
'-x, -y, -z'
'x-1/2, -y-1/2, z-1/2'

loop_
_atom_site_label
_atom_site_type_symbol
_atom_site_fract_x
_atom_site_fract_y
_atom_site_fract_z
_atom_site_U_iso_or_equiv
_atom_site_adp_type
_atom_site_occupancy
_atom_site_site_symmetry_order
_atom_site_calc_flag
_atom_site_refinement_flags_posn
_atom_site_refinement_flags_adp
_atom_site_refinement_flags_occupancy
_atom_site_disorder_assembly
_atom_site_disorder_group
Fe1 Fe 0.18757(3) 0.17964(4) 0.72798(3) 0.03446(14) Uani 1 1 d . . . . .
O1 O 0.19677(14) 0.1392(2) 0.82521(15) 0.0487(7) Uani 1 1 d . . . . .
C1 C 0.2571(2) 0.1209(3) 0.8847(2) 0.0392(8) Uani 1 1 d . . . . .
C2 C 0.2494(3) 0.0681(3) 0.9448(2) 0.0510(10) Uani 1 1 d . . . . .
H1 H 0.2019 0.0507 0.9430 0.061 Uiso 1 1 calc R U . . .
C3 C 0.3121(3) 0.0419(4) 1.0069(2) 0.0615(12) Uani 1 1 d . . . . .
H2 H 0.3067 0.0067 1.0461 0.074 Uiso 1 1 calc R U . . .
C4 C 0.3823(3) 0.0688(4) 1.0094(2) 0.0597(12) Uani 1 1 d . . . . .
F1 F 0.44374(18) 0.0407(3) 1.07040(16) 0.0934(11) Uani 1 1 d . . . . .
C5 C 0.3930(2) 0.1240(3) 0.9546(2) 0.0521(10) Uani 1 1 d . . . . .
H3 H 0.4410 0.1429 0.9589 0.063 Uiso 1 1 calc R U . . .
C6 C 0.3300(2) 0.1522(3) 0.8911(2) 0.0398(8) Uani 1 1 d . . . . .
C7 C 0.3430(2) 0.2177(3) 0.8370(2) 0.0422(9) Uani 1 1 d . . . . .
H4 H 0.3919 0.2391 0.8472 0.051 Uiso 1 1 calc R U . . .
N1 N 0.29261(17) 0.2487(2) 0.77620(17) 0.0387(7) Uani 1 1 d . . . . .
C8 C 0.3136(2) 0.3198(3) 0.7275(2) 0.0492(10) Uani 1 1 d . . . . .
H5 H 0.3667 0.3146 0.7379 0.059 Uiso 1 1 calc R U . . .
H6 H 0.3024 0.3900 0.7363 0.059 Uiso 1 1 calc R U . . .
C9 C 0.2692(2) 0.2902(4) 0.6478(2) 0.0498(10) Uani 1 1 d . . . . .
H7 H 0.2736 0.3436 0.6151 0.060 Uiso 1 1 calc R U . . .
H8 H 0.2888 0.2270 0.6360 0.060 Uiso 1 1 calc R U . . .
N2 N 0.18965(19) 0.2763(3) 0.63724(18) 0.0417(7) Uani 1 1 d . . . . .
H9 H 0.168(3) 0.230(4) 0.594(3) 0.072(15) Uiso 1 1 d . . . . .
C10 C 0.1456(2) 0.3732(3) 0.6298(2) 0.0482(9) Uani 1 1 d . . . . .
H10 H 0.0981 0.3669 0.5885 0.058 Uiso 1 1 calc R U . . .
H11 H 0.1728 0.4301 0.6198 0.058 Uiso 1 1 calc R U . . .
C11 C 0.1314(2) 0.3951(3) 0.7004(2) 0.0497(10) Uani 1 1 d . . . . .
H12 H 0.1764 0.4225 0.7379 0.060 Uiso 1 1 calc R U . . .
H13 H 0.0920 0.4458 0.6904 0.060 Uiso 1 1 calc R U . . .
N3 N 0.1094(2) 0.2997(3) 0.7273(2) 0.0439(8) Uani 1 1 d . . . . .
H14 H 0.117(3) 0.303(4) 0.768(3) 0.049(14) Uiso 1 1 d . . . . .
C12 C 0.0310(2) 0.2673(3) 0.6834(3) 0.0528(10) Uani 1 1 d . . . . .
H15 H 0.0182 0.2839 0.6316 0.063 Uiso 1 1 calc R U . . .
H16 H -0.0034 0.3032 0.7007 0.063 Uiso 1 1 calc R U . . .
C13 C 0.0252(2) 0.1526(3) 0.6927(2) 0.0474(9) Uani 1 1 d . . . . .
H17 H 0.0310 0.1364 0.7431 0.057 Uiso 1 1 calc R U . . .
H18 H -0.0230 0.1274 0.6595 0.057 Uiso 1 1 calc R U . . .
N4 N 0.08570(16) 0.1058(3) 0.67496(17) 0.0402(7) Uani 1 1 d . . . . .
C14 C 0.0719(2) 0.0323(3) 0.6271(2) 0.0427(9) Uani 1 1 d . . . . .
H19 H 0.0231 0.0075 0.6071 0.051 Uiso 1 1 calc R U . . .
C15 C 0.1262(2) -0.0141(3) 0.6025(2) 0.0393(8) Uani 1 1 d . . . . .
C16 C 0.1006(2) -0.0821(3) 0.5416(2) 0.0482(10) Uani 1 1 d . . . . .
H20 H 0.0501 -0.0989 0.5202 0.058 Uiso 1 1 calc R U . . .
C17 C 0.1502(3) -0.1228(3) 0.5145(2) 0.0523(10) Uani 1 1 d . . . . .
F2 F 0.12462(19) -0.1867(2) 0.45409(16) 0.0760(8) Uani 1 1 d . . . . .
C18 C 0.2264(3) -0.1031(3) 0.5461(2) 0.0524(10) Uani 1 1 d . . . . .
H21 H 0.2591 -0.1333 0.5272 0.063 Uiso 1 1 calc R U . . .
C19 C 0.2527(2) -0.0383(3) 0.6059(2) 0.0456(9) Uani 1 1 d . . . . .
H22 H 0.3038 -0.0249 0.6272 0.055 Uiso 1 1 calc R U . . .
C20 C 0.2040(2) 0.0086(3) 0.6357(2) 0.0389(8) Uani 1 1 d . . . . .
O2 O 0.23279(13) 0.0692(2) 0.69452(15) 0.0444(6) Uani 1 1 d . . . . .
Fe2 Fe 0.27244(3) 0.14235(4) 0.29275(3) 0.03902(15) Uani 1 1 d . . . . .
O3 O 0.17323(15) 0.0957(2) 0.27547(15) 0.0533(7) Uani 1 1 d . . . . .
C21 C 0.10863(19) 0.0961(3) 0.2180(2) 0.0393(8) Uani 1 1 d . . . . .
C22 C 0.0449(2) 0.0536(3) 0.2266(2) 0.0476(9) Uani 1 1 d . . . . .
H23 H 0.0482 0.0315 0.2731 0.057 Uiso 1 1 calc R U . . .
C23 C -0.0220(2) 0.0446(4) 0.1673(3) 0.0627(13) Uani 1 1 d . . . . .
H24 H -0.0636 0.0158 0.1732 0.075 Uiso 1 1 calc R U . . .
C24 C -0.0263(3) 0.0791(4) 0.0987(3) 0.0726(16) Uani 1 1 d . . . . .
F3 F -0.09338(18) 0.0693(4) 0.0400(2) 0.1237(17) Uani 1 1 d . . . . .
C25 C 0.0323(3) 0.1247(4) 0.0883(3) 0.0691(14) Uani 1 1 d . . . . .
H25 H 0.0270 0.1490 0.0417 0.083 Uiso 1 1 calc R U . . .
C26 C 0.1009(2) 0.1350(3) 0.1481(2) 0.0479(10) Uani 1 1 d . . . . .
C27 C 0.1598(3) 0.1910(4) 0.1356(3) 0.0647(14) Uani 1 1 d . . . . .
H26 H 0.1501 0.2158 0.0882 0.078 Uiso 1 1 calc R U . . .
N5 N 0.2245(2) 0.2088(3) 0.1854(2) 0.0660(12) Uani 1 1 d . . . . .
C28 C 0.2780(4) 0.2661(6) 0.1620(4) 0.103(2) Uani 1 1 d D U . . .
H27 H 0.3020 0.2195 0.1388 0.124 Uiso 1 1 calc R U . . .
H28 H 0.2517 0.3181 0.1261 0.124 Uiso 1 1 calc R U . . .
C29 C 0.3322(5) 0.3124(7) 0.2236(4) 0.122(3) Uani 1 1 d D U . . .
H29 H 0.3152 0.3816 0.2271 0.147 Uiso 1 1 calc R U . . .
H30 H 0.3775 0.3187 0.2133 0.147 Uiso 1 1 calc R U . . .
N6 N 0.3529(2) 0.2654(4) 0.2965(2) 0.0598(10) Uani 1 1 d . . . . .
H31 H 0.395(3) 0.228(5) 0.314(3) 0.081(18) Uiso 1 1 d . . . . .
C30 C 0.3592(3) 0.3452(4) 0.3531(3) 0.0601(12) Uani 1 1 d . . . . .
H32 H 0.3705 0.4111 0.3366 0.072 Uiso 1 1 calc R U . . .
H33 H 0.3995 0.3278 0.3992 0.072 Uiso 1 1 calc R U . . .
C31 C 0.2864(3) 0.3521(4) 0.3653(3) 0.0615(12) Uani 1 1 d . . . . .
H34 H 0.2929 0.3952 0.4078 0.074 Uiso 1 1 calc R U . . .
H35 H 0.2482 0.3829 0.3224 0.074 Uiso 1 1 calc R U . . .
N7 N 0.26249(19) 0.2483(3) 0.3777(2) 0.0476(8) Uani 1 1 d . . . . .
H36 H 0.218(3) 0.249(4) 0.366(2) 0.052(13) Uiso 1 1 d . . . . .
C32 C 0.3042(2) 0.2090(4) 0.4535(2) 0.0558(11) Uani 1 1 d . . . . .
H37 H 0.2823 0.2357 0.4873 0.067 Uiso 1 1 calc R U . . .
H38 H 0.3560 0.2313 0.4705 0.067 Uiso 1 1 calc R U . . .
C33 C 0.3005(2) 0.0938(4) 0.4520(2) 0.0545(11) Uani 1 1 d . . . . .
H39 H 0.3326 0.0657 0.4992 0.065 Uiso 1 1 calc R U . . .
H40 H 0.2496 0.0709 0.4415 0.065 Uiso 1 1 calc R U . . .
N8 N 0.32592(17) 0.0604(2) 0.39286(17) 0.0411(7) Uani 1 1 d . . . . .
C34 C 0.3812(2) -0.0017(3) 0.4081(2) 0.0443(9) Uani 1 1 d . . . . .
H41 H 0.4023 -0.0260 0.4564 0.053 Uiso 1 1 calc R U . . .
C35 C 0.4135(2) -0.0369(3) 0.3564(2) 0.0430(8) Uani 1 1 d . . . . .
C36 C 0.4783(2) -0.0990(4) 0.3840(3) 0.0575(11) Uani 1 1 d . . . . .
H42 H 0.4981 -0.1177 0.4336 0.069 Uiso 1 1 calc R U . . .
C37 C 0.5115(3) -0.1311(4) 0.3369(3) 0.0654(13) Uani 1 1 d . . . . .
F4 F 0.57585(18) -0.1886(3) 0.3643(2) 0.0963(11) Uani 1 1 d . . . . .
C38 C 0.4826(3) -0.1091(5) 0.2628(3) 0.0716(14) Uani 1 1 d . . . . .
H43 H 0.5055 -0.1339 0.2318 0.086 Uiso 1 1 calc R U . . .
C39 C 0.4189(3) -0.0496(4) 0.2347(3) 0.0703(14) Uani 1 1 d . . . . .
H44 H 0.3993 -0.0338 0.1846 0.084 Uiso 1 1 calc R U . . .
C40 C 0.3827(2) -0.0121(3) 0.2807(2) 0.0486(10) Uani 1 1 d . . . . .
O4 O 0.32154(19) 0.0458(3) 0.25147(15) 0.0618(9) Uani 1 1 d . . . . .
Cl1 Cl 0.55649(6) 0.20279(9) 0.41090(6) 0.0519(3) Uani 1 1 d . . . . .
O5 O 0.5834(5) 0.1181(6) 0.3872(7) 0.238(5) Uani 1 1 d . . . . .
O6 O 0.5007(2) 0.1778(3) 0.4398(2) 0.0811(11) Uani 1 1 d . . . . .
O7 O 0.6138(5) 0.2491(11) 0.4585(5) 0.277(7) Uani 1 1 d . . . . .
Cl2 Cl 0.08271(6) 0.21003(10) 0.43298(6) 0.0553(3) Uani 1 1 d . . . . .
O8 O 0.1129(4) 0.1117(6) 0.4289(5) 0.178(3) Uani 1 1 d . . . . .
O9 O 0.0614(3) 0.2100(5) 0.4955(2) 0.1090(17) Uani 1 1 d . . . . .
O10 O 0.1343(3) 0.2832(5) 0.4346(5) 0.161(3) Uani 1 1 d . . . . .
O11 O 0.0185(3) 0.2082(7) 0.3697(3) 0.157(3) Uani 1 1 d . . . . .
O12 O 0.5238(4) 0.2462(11) 0.3465(5) 0.276(7) Uani 1 1 d . . . . .

loop_
_atom_site_aniso_label
_atom_site_aniso_U_11
_atom_site_aniso_U_22
_atom_site_aniso_U_33
_atom_site_aniso_U_23
_atom_site_aniso_U_13
_atom_site_aniso_U_12
Fe1 0.0304(2) 0.0372(3) 0.0332(3) 0.0004(2) 0.0090(2) -0.0007(2)
O1 0.0385(13) 0.0656(19) 0.0442(15) 0.0145(13) 0.0182(12) 0.0031(13)
C1 0.0428(19) 0.0367(19) 0.0385(19) -0.0028(15) 0.0158(16) -0.0003(15)
C2 0.057(2) 0.052(2) 0.045(2) 0.0036(19) 0.0202(19) -0.007(2)
C3 0.083(3) 0.057(3) 0.039(2) 0.003(2) 0.016(2) -0.012(2)
C4 0.065(3) 0.054(3) 0.039(2) 0.0010(19) -0.004(2) -0.012(2)
F1 0.081(2) 0.100(2) 0.0592(17) 0.0222(17) -0.0194(15) -0.0206(18)
C5 0.046(2) 0.047(2) 0.051(2) -0.0032(19) 0.0039(18) -0.0081(18)
C6 0.0445(19) 0.0333(18) 0.0380(19) -0.0030(15) 0.0114(16) -0.0029(15)
C7 0.0378(18) 0.042(2) 0.045(2) -0.0124(17) 0.0145(16) -0.0096(16)
N1 0.0395(15) 0.0391(16) 0.0399(16) -0.0034(13) 0.0176(14) -0.0073(13)
C8 0.049(2) 0.051(2) 0.049(2) 0.0004(19) 0.0206(19) -0.0149(19)
C9 0.054(2) 0.054(2) 0.049(2) 0.0043(19) 0.028(2) -0.0026(19)
N2 0.0507(18) 0.0409(17) 0.0358(16) 0.0029(14) 0.0188(14) 0.0007(15)
C10 0.052(2) 0.039(2) 0.053(2) 0.0115(18) 0.0178(19) 0.0050(17)
C11 0.058(2) 0.0345(19) 0.055(2) -0.0050(18) 0.020(2) 0.0041(18)
N3 0.0524(19) 0.047(2) 0.0348(18) 0.0021(15) 0.0195(16) 0.0094(15)
C12 0.043(2) 0.054(3) 0.064(3) 0.014(2) 0.023(2) 0.0130(19)
C13 0.0373(19) 0.057(2) 0.051(2) 0.0112(19) 0.0206(17) 0.0051(17)
N4 0.0314(14) 0.0436(17) 0.0431(17) 0.0104(15) 0.0111(13) 0.0025(13)
C14 0.0337(17) 0.043(2) 0.045(2) 0.0101(17) 0.0076(16) -0.0045(16)
C15 0.0393(18) 0.0349(19) 0.0401(19) 0.0086(15) 0.0107(15) -0.0014(15)
C16 0.051(2) 0.041(2) 0.042(2) 0.0052(17) 0.0056(18) -0.0062(18)
C17 0.072(3) 0.040(2) 0.038(2) 0.0000(17) 0.013(2) -0.002(2)
F2 0.093(2) 0.0701(19) 0.0556(16) -0.0186(14) 0.0176(15) -0.0059(16)
C18 0.064(3) 0.049(2) 0.048(2) 0.0029(19) 0.024(2) 0.008(2)
C19 0.044(2) 0.047(2) 0.044(2) 0.0030(18) 0.0143(17) 0.0027(17)
C20 0.0402(18) 0.0346(18) 0.0385(19) 0.0052(15) 0.0109(15) 0.0029(15)
O2 0.0334(12) 0.0456(15) 0.0483(15) -0.0033(12) 0.0086(11) 0.0047(11)
Fe2 0.0335(3) 0.0401(3) 0.0383(3) 0.0059(2) 0.0075(2) 0.0009(2)
O3 0.0409(14) 0.0678(19) 0.0429(15) 0.0130(14) 0.0060(12) -0.0123(14)
C21 0.0350(17) 0.0365(19) 0.043(2) 0.0031(16) 0.0101(15) -0.0004(15)
C22 0.041(2) 0.047(2) 0.054(2) 0.0092(19) 0.0174(18) -0.0013(17)
C23 0.039(2) 0.060(3) 0.082(3) 0.016(3) 0.014(2) -0.005(2)
C24 0.046(2) 0.073(3) 0.070(3) 0.023(3) -0.012(2) -0.012(2)
F3 0.0634(19) 0.151(4) 0.101(3) 0.056(3) -0.0338(18) -0.042(2)
C25 0.054(3) 0.079(3) 0.055(3) 0.026(3) -0.002(2) -0.007(2)
C26 0.0389(19) 0.046(2) 0.051(2) 0.0141(18) 0.0074(17) -0.0007(17)
C27 0.050(2) 0.080(3) 0.056(3) 0.035(2) 0.011(2) -0.002(2)
N5 0.0404(18) 0.084(3) 0.063(2) 0.039(2) 0.0074(17) -0.0101(18)
C28 0.082(3) 0.123(4) 0.097(4) 0.047(3) 0.024(3) -0.031(3)
C29 0.136(4) 0.143(5) 0.099(4) 0.002(3) 0.056(3) -0.075(4)
N6 0.0416(19) 0.075(3) 0.067(3) -0.008(2) 0.0256(19) -0.0135(19)
C30 0.061(3) 0.047(2) 0.073(3) -0.004(2) 0.026(2) -0.009(2)
C31 0.061(3) 0.049(2) 0.073(3) -0.002(2) 0.024(2) 0.013(2)
N7 0.0341(17) 0.055(2) 0.056(2) -0.0012(17) 0.0189(16) 0.0044(15)
C32 0.049(2) 0.077(3) 0.045(2) -0.003(2) 0.0206(19) 0.010(2)
C33 0.050(2) 0.070(3) 0.052(2) 0.016(2) 0.028(2) 0.008(2)
N8 0.0363(15) 0.0450(18) 0.0419(17) 0.0068(14) 0.0144(13) -0.0019(14)
C34 0.0423(19) 0.047(2) 0.040(2) 0.0103(17) 0.0119(16) 0.0024(17)
C35 0.0421(19) 0.039(2) 0.044(2) 0.0014(16) 0.0118(17) -0.0007(16)
C36 0.048(2) 0.065(3) 0.055(3) 0.007(2) 0.013(2) 0.011(2)
C37 0.051(2) 0.064(3) 0.077(3) -0.009(3) 0.020(2) 0.013(2)
F4 0.071(2) 0.117(3) 0.100(3) 0.001(2) 0.0303(18) 0.0428(19)
C38 0.070(3) 0.082(4) 0.068(3) -0.018(3) 0.031(3) 0.012(3)
C39 0.085(3) 0.076(3) 0.046(3) -0.011(2) 0.020(2) 0.013(3)
C40 0.055(2) 0.043(2) 0.040(2) -0.0068(17) 0.0080(18) 0.0027(18)
O4 0.076(2) 0.0613(19) 0.0372(15) -0.0016(14) 0.0085(14) 0.0226(17)
Cl1 0.0465(5) 0.0665(7) 0.0440(5) 0.0050(5) 0.0184(4) 0.0014(5)
O5 0.164(6) 0.151(6) 0.476(16) -0.092(8) 0.208(9) -0.017(5)
O6 0.075(2) 0.098(3) 0.087(3) 0.016(2) 0.049(2) -0.001(2)
O7 0.182(7) 0.519(18) 0.176(7) -0.211(10) 0.121(6) -0.207(10)
Cl2 0.0406(5) 0.0753(7) 0.0515(6) 0.0062(5) 0.0191(4) -0.0003(5)
O8 0.200(7) 0.139(6) 0.234(8) 0.040(6) 0.126(7) 0.071(5)
O9 0.095(3) 0.169(5) 0.073(3) -0.035(3) 0.043(2) -0.047(3)
O10 0.133(5) 0.142(5) 0.263(9) -0.036(5) 0.138(6) -0.052(4)
O11 0.078(3) 0.290(9) 0.089(4) 0.021(5) 0.017(3) -0.012(4)
O12 0.122(5) 0.537(19) 0.208(8) 0.237(11) 0.106(6) 0.097(8)

loop_
_atom_type_symbol
_atom_type_description
_atom_type_scat_dispersion_real
_atom_type_scat_dispersion_imag
_atom_type_scat_source
C C 0.0033 0.0016 'International Tables Vol C Tables 4.2.6.8 and 6.1.1.4'
H H 0.0000 0.0000 'International Tables Vol C Tables 4.2.6.8 and 6.1.1.4'
N N 0.0061 0.0033 'International Tables Vol C Tables 4.2.6.8 and 6.1.1.4'
O O 0.0106 0.0060 'International Tables Vol C Tables 4.2.6.8 and 6.1.1.4'
F F 0.0171 0.0103 'International Tables Vol C Tables 4.2.6.8 and 6.1.1.4'
Cl Cl 0.1484 0.1585 'International Tables Vol C Tables 4.2.6.8 and 6.1.1.4'
Fe Fe 0.3463 0.8444 'International Tables Vol C Tables 4.2.6.8 and 6.1.1.4'

loop_
_geom_angle_atom_site_label_1
_geom_angle_atom_site_label_2
_geom_angle_atom_site_label_3
_geom_angle
_geom_angle_site_symmetry_1
_geom_angle_site_symmetry_3
_geom_angle_publ_flag
O1 Fe1 O2 104.23(13) . . ?
O1 Fe1 N4 94.87(12) . . ?
O2 Fe1 N4 87.08(12) . . ?
O1 Fe1 N1 87.60(12) . . ?
O2 Fe1 N1 89.34(12) . . ?
N4 Fe1 N1 176.06(13) . . ?
O1 Fe1 N3 90.64(13) . . ?
O2 Fe1 N3 160.36(13) . . ?
N4 Fe1 N3 78.80(14) . . ?
N1 Fe1 N3 104.27(14) . . ?
O1 Fe1 N2 160.01(14) . . ?
O2 Fe1 N2 90.43(13) . . ?
N4 Fe1 N2 99.44(13) . . ?
N1 Fe1 N2 78.92(13) . . ?
N3 Fe1 N2 78.64(13) . . ?
C1 O1 Fe1 130.2(2) . . ?
O1 C1 C2 119.0(3) . . ?
O1 C1 C6 122.7(3) . . ?
C2 C1 C6 118.3(4) . . ?
C3 C2 C1 120.8(4) . . ?
C3 C2 H1 119.6 . . ?
C1 C2 H1 119.6 . . ?
C4 C3 C2 119.1(4) . . ?
C4 C3 H2 120.4 . . ?
C2 C3 H2 120.4 . . ?
C5 C4 F1 118.8(4) . . ?
C5 C4 C3 122.7(4) . . ?
F1 C4 C3 118.5(4) . . ?
C4 C5 C6 119.1(4) . . ?
C4 C5 H3 120.4 . . ?
C6 C5 H3 120.4 . . ?
C5 C6 C1 119.7(4) . . ?
C5 C6 C7 117.5(4) . . ?
C1 C6 C7 122.7(3) . . ?
N1 C7 C6 125.4(3) . . ?
N1 C7 H4 117.3 . . ?
C6 C7 H4 117.3 . . ?
C7 N1 C8 119.5(3) . . ?
C7 N1 Fe1 123.4(3) . . ?
C8 N1 Fe1 115.5(2) . . ?
N1 C8 C9 108.3(3) . . ?
N1 C8 H5 110.0 . . ?
C9 C8 H5 110.0 . . ?
N1 C8 H6 110.0 . . ?
C9 C8 H6 110.0 . . ?
H5 C8 H6 108.4 . . ?
N2 C9 C8 109.3(3) . . ?
N2 C9 H7 109.8 . . ?
C8 C9 H7 109.8 . . ?
N2 C9 H8 109.8 . . ?
C8 C9 H8 109.8 . . ?
H7 C9 H8 108.3 . . ?
C9 N2 C10 115.5(3) . . ?
C9 N2 Fe1 106.9(2) . . ?
C10 N2 Fe1 112.4(2) . . ?
C9 N2 H9 106(3) . . ?
C10 N2 H9 113(3) . . ?
Fe1 N2 H9 102(3) . . ?
N2 C10 C11 110.9(3) . . ?
N2 C10 H10 109.5 . . ?
C11 C10 H10 109.5 . . ?
N2 C10 H11 109.5 . . ?
C11 C10 H11 109.5 . . ?
H10 C10 H11 108.0 . . ?
N3 C11 C10 109.7(3) . . ?
N3 C11 H12 109.7 . . ?
C10 C11 H12 109.7 . . ?
N3 C11 H13 109.7 . . ?
C10 C11 H13 109.7 . . ?
H12 C11 H13 108.2 . . ?
C11 N3 C12 113.6(3) . . ?
C11 N3 Fe1 108.6(3) . . ?
C12 N3 Fe1 110.6(3) . . ?
C11 N3 H14 111(4) . . ?
C12 N3 H14 112(4) . . ?
Fe1 N3 H14 100(4) . . ?
N3 C12 C13 108.4(3) . . ?
N3 C12 H15 110.0 . . ?
C13 C12 H15 110.0 . . ?
N3 C12 H16 110.0 . . ?
C13 C12 H16 110.0 . . ?
H15 C12 H16 108.4 . . ?
N4 C13 C12 106.3(3) . . ?
N4 C13 H17 110.5 . . ?
C12 C13 H17 110.5 . . ?
N4 C13 H18 110.5 . . ?
C12 C13 H18 110.5 . . ?
H17 C13 H18 108.7 . . ?
C14 N4 C13 120.7(3) . . ?
C14 N4 Fe1 127.0(3) . . ?
C13 N4 Fe1 112.1(3) . . ?
N4 C14 C15 125.0(3) . . ?
N4 C14 H19 117.5 . . ?
C15 C14 H19 117.5 . . ?
C16 C15 C20 119.2(4) . . ?
C16 C15 C14 118.4(3) . . ?
C20 C15 C14 122.4(3) . . ?
C17 C16 C15 119.7(4) . . ?
C17 C16 H20 120.1 . . ?
C15 C16 H20 120.1 . . ?
C16 C17 F2 119.4(4) . . ?
C16 C17 C18 122.4(4) . . ?
F2 C17 C18 118.2(4) . . ?
C19 C18 C17 118.9(4) . . ?
C19 C18 H21 120.5 . . ?
C17 C18 H21 120.5 . . ?
C18 C19 C20 121.6(4) . . ?
C18 C19 H22 119.2 . . ?
C20 C19 H22 119.2 . . ?
O2 C20 C19 119.0(3) . . ?
O2 C20 C15 122.9(3) . . ?
C19 C20 C15 118.1(3) . . ?
C20 O2 Fe1 130.0(2) . . ?
O3 Fe2 O4 109.60(15) . . ?
O3 Fe2 N8 96.39(12) . . ?
O4 Fe2 N8 84.90(13) . . ?
O3 Fe2 N5 85.36(13) . . ?
O4 Fe2 N5 87.38(16) . . ?
N8 Fe2 N5 172.23(17) . . ?
O3 Fe2 N6 151.42(16) . . ?
O4 Fe2 N6 92.21(16) . . ?
N8 Fe2 N6 103.97(15) . . ?
N5 Fe2 N6 77.19(16) . . ?
O3 Fe2 N7 88.19(14) . . ?
O4 Fe2 N7 155.96(13) . . ?
N8 Fe2 N7 76.92(14) . . ?
N5 Fe2 N7 110.75(17) . . ?
N6 Fe2 N7 77.32(15) . . ?
C21 O3 Fe2 135.0(2) . . ?
O3 C21 C26 123.0(3) . . ?
O3 C21 C22 118.7(3) . . ?
C26 C21 C22 118.3(3) . . ?
C23 C22 C21 121.0(4) . . ?
C23 C22 H23 119.5 . . ?
C21 C22 H23 119.5 . . ?
C22 C23 C24 118.9(4) . . ?
C22 C23 H24 120.6 . . ?
C24 C23 H24 120.6 . . ?
C25 C24 F3 119.4(5) . . ?
C25 C24 C23 122.4(4) . . ?
F3 C24 C23 118.2(4) . . ?
C24 C25 C26 119.6(4) . . ?
C24 C25 H25 120.2 . . ?
C26 C25 H25 120.2 . . ?
C25 C26 C21 119.7(4) . . ?
C25 C26 C27 117.6(4) . . ?
C21 C26 C27 122.6(4) . . ?
N5 C27 C26 124.5(4) . . ?
N5 C27 H26 117.7 . . ?
C26 C27 H26 117.7 . . ?
C27 N5 C28 116.8(4) . . ?
C27 N5 Fe2 127.7(3) . . ?
C28 N5 Fe2 114.4(3) . . ?
C29 C28 N5 109.5(5) . . ?
C29 C28 H27 109.8 . . ?
N5 C28 H27 109.8 . . ?
C29 C28 H28 109.8 . . ?
N5 C28 H28 109.8 . . ?
H27 C28 H28 108.2 . . ?
C28 C29 N6 119.9(5) . . ?
C28 C29 H29 107.3 . . ?
N6 C29 H29 107.3 . . ?
C28 C29 H30 107.3 . . ?
N6 C29 H30 107.3 . . ?
H29 C29 H30 106.9 . . ?
C29 N6 C30 110.3(5) . . ?
C29 N6 Fe2 109.9(3) . . ?
C30 N6 Fe2 113.1(3) . . ?
C29 N6 H31 119(4) . . ?
C30 N6 H31 107(4) . . ?
Fe2 N6 H31 98(4) . . ?
N6 C30 C31 109.6(4) . . ?
N6 C30 H32 109.8 . . ?
C31 C30 H32 109.8 . . ?
N6 C30 H33 109.8 . . ?
C31 C30 H33 109.8 . . ?
H32 C30 H33 108.2 . . ?
N7 C31 C30 109.7(4) . . ?
N7 C31 H34 109.7 . . ?
C30 C31 H34 109.7 . . ?
N7 C31 H35 109.7 . . ?
C30 C31 H35 109.7 . . ?
H34 C31 H35 108.2 . . ?
C31 N7 C32 113.2(4) . . ?
C31 N7 Fe2 109.1(3) . . ?
C32 N7 Fe2 111.3(3) . . ?
C31 N7 H36 108(3) . . ?
C32 N7 H36 114(3) . . ?
Fe2 N7 H36 100(3) . . ?
N7 C32 C33 108.7(4) . . ?
N7 C32 H37 110.0 . . ?
C33 C32 H37 110.0 . . ?
N7 C32 H38 110.0 . . ?
C33 C32 H38 110.0 . . ?
H37 C32 H38 108.3 . . ?
N8 C33 C32 106.4(3) . . ?
N8 C33 H39 110.5 . . ?
C32 C33 H39 110.4 . . ?
N8 C33 H40 110.5 . . ?
C32 C33 H40 110.5 . . ?
H39 C33 H40 108.6 . . ?
C34 N8 C33 119.7(3) . . ?
C34 N8 Fe2 127.3(3) . . ?
C33 N8 Fe2 112.4(2) . . ?
N8 C34 C35 125.2(4) . . ?
N8 C34 H41 117.4 . . ?
C35 C34 H41 117.4 . . ?
C40 C35 C36 119.7(4) . . ?
C40 C35 C34 122.5(4) . . ?
C36 C35 C34 117.8(4) . . ?
C37 C36 C35 119.3(4) . . ?
C37 C36 H42 120.4 . . ?
C35 C36 H42 120.4 . . ?
C36 C37 C38 122.5(4) . . ?
C36 C37 F4 119.1(5) . . ?
C38 C37 F4 118.4(5) . . ?
C37 C38 C39 119.0(5) . . ?
C37 C38 H43 120.5 . . ?
C39 C38 H43 120.5 . . ?
C38 C39 C40 121.4(5) . . ?
C38 C39 H44 119.3 . . ?
C40 C39 H44 119.3 . . ?
O4 C40 C35 122.4(4) . . ?
O4 C40 C39 119.4(4) . . ?
C35 C40 C39 118.1(4) . . ?
C40 O4 Fe2 133.3(3) . . ?
O7 Cl1 O12 117.6(8) . . ?
O7 Cl1 O5 106.7(7) . . ?
O12 Cl1 O5 97.5(8) . . ?
O7 Cl1 O6 112.9(4) . . ?
O12 Cl1 O6 108.4(3) . . ?
O5 Cl1 O6 112.7(4) . . ?
O10 Cl2 O11 115.6(5) . . ?
O10 Cl2 O8 108.6(5) . . ?
O11 Cl2 O8 100.6(5) . . ?
O10 Cl2 O9 114.9(4) . . ?
O11 Cl2 O9 108.4(3) . . ?
O8 Cl2 O9 107.6(4) . . ?

loop_
_geom_bond_atom_site_label_1
_geom_bond_atom_site_label_2
_geom_bond_distance
_geom_bond_site_symmetry_2
_geom_bond_publ_flag
Fe1 O1 1.912(3) . ?
Fe1 O2 1.919(3) . ?
Fe1 N4 2.081(3) . ?
Fe1 N1 2.090(3) . ?
Fe1 N3 2.168(3) . ?
Fe1 N2 2.185(3) . ?
O1 C1 1.321(4) . ?
C1 C2 1.415(6) . ?
C1 C6 1.422(5) . ?
C2 C3 1.395(6) . ?
C2 H1 0.9300 . ?
C3 C4 1.381(7) . ?
C3 H2 0.9300 . ?
C4 C5 1.367(7) . ?
C4 F1 1.378(5) . ?
C5 C6 1.421(5) . ?
C5 H3 0.9300 . ?
C6 C7 1.451(6) . ?
C7 N1 1.284(5) . ?
C7 H4 0.9300 . ?
N1 C8 1.487(5) . ?
C8 C9 1.516(6) . ?
C8 H5 0.9700 . ?
C8 H6 0.9700 . ?
C9 N2 1.480(5) . ?
C9 H7 0.9700 . ?
C9 H8 0.9700 . ?
N2 C10 1.499(5) . ?
N2 H9 0.99(5) . ?
C10 C11 1.527(6) . ?
C10 H10 0.9700 . ?
C10 H11 0.9700 . ?
C11 N3 1.472(5) . ?
C11 H12 0.9700 . ?
C11 H13 0.9700 . ?
N3 C12 1.491(6) . ?
N3 H14 0.75(5) . ?
C12 C13 1.515(6) . ?
C12 H15 0.9700 . ?
C12 H16 0.9700 . ?
C13 N4 1.467(5) . ?
C13 H17 0.9700 . ?
C13 H18 0.9700 . ?
N4 C14 1.294(5) . ?
C14 C15 1.438(6) . ?
C14 H19 0.9300 . ?
C15 C16 1.415(6) . ?
C15 C20 1.425(5) . ?
C16 C17 1.362(6) . ?
C16 H20 0.9300 . ?
C17 F2 1.375(5) . ?
C17 C18 1.388(6) . ?
C18 C19 1.373(6) . ?
C18 H21 0.9300 . ?
C19 C20 1.416(6) . ?
C19 H22 0.9300 . ?
C20 O2 1.330(5) . ?
Fe2 O3 1.913(3) . ?
Fe2 O4 1.923(3) . ?
Fe2 N8 2.123(3) . ?
Fe2 N5 2.131(4) . ?
Fe2 N6 2.212(4) . ?
Fe2 N7 2.220(4) . ?
O3 C21 1.327(4) . ?
C21 C26 1.410(6) . ?
C21 C22 1.414(5) . ?
C22 C23 1.378(6) . ?
C22 H23 0.9300 . ?
C23 C24 1.383(7) . ?
C23 H24 0.9300 . ?
C24 C25 1.358(7) . ?
C24 F3 1.375(5) . ?
C25 C26 1.404(6) . ?
C25 H25 0.9300 . ?
C26 C27 1.445(6) . ?
C27 N5 1.282(6) . ?
C27 H26 0.9300 . ?
N5 C28 1.478(6) . ?
C28 C29 1.400(7) . ?
C28 H27 0.9700 . ?
C28 H28 0.9700 . ?
C29 N6 1.460(8) . ?
C29 H29 0.9700 . ?
C29 H30 0.9700 . ?
N6 C30 1.489(6) . ?
N6 H31 0.89(6) . ?
C30 C31 1.511(7) . ?
C30 H32 0.9700 . ?
C30 H33 0.9700 . ?
C31 N7 1.477(6) . ?
C31 H34 0.9700 . ?
C31 H35 0.9700 . ?
N7 C32 1.485(6) . ?
N7 H36 0.81(5) . ?
C32 C33 1.502(7) . ?
C32 H37 0.9700 . ?
C32 H38 0.9700 . ?
C33 N8 1.478(5) . ?
C33 H39 0.9700 . ?
C33 H40 0.9700 . ?
N8 C34 1.282(5) . ?
C34 C35 1.444(6) . ?
C34 H41 0.9300 . ?
C35 C40 1.408(6) . ?
C35 C36 1.414(6) . ?
C36 C37 1.369(7) . ?
C36 H42 0.9300 . ?
C37 C38 1.371(7) . ?
C37 F4 1.374(5) . ?
C38 C39 1.381(7) . ?
C38 H43 0.9300 . ?
C39 C40 1.414(7) . ?
C39 H44 0.9300 . ?
C40 O4 1.334(5) . ?
Cl1 O7 1.296(6) . ?
Cl1 O12 1.305(7) . ?
Cl1 O5 1.371(7) . ?
Cl1 O6 1.426(4) . ?
Cl2 O10 1.369(5) . ?
Cl2 O11 1.383(5) . ?
Cl2 O8 1.421(7) . ?
Cl2 O9 1.426(4) . ?
